data_1546228
loop_
_publ_author_name
'Saputra, Mirza A.'
'Dange, Nitin S.'
'Cleveland, Alexander H.'
'Malone, Joshua A.'
'Fronczek, Frank R.'
'Kartika, Rendy'

_publ_section_title
;
 Regioselective Functionalization of Enamides at the \a-Carbon via
 Unsymmetrical 2-Amidoallyl Cations.
;
_journal_issue 9
_journal_name_full 'Organic letters'
_journal_page_first 2414
_journal_page_last 2417
_journal_paper_doi 10.1021/acs.orglett.7b00962
_journal_volume 19
_journal_year 2017
_chemical_formula_moiety 'C28 H28 N2 O3 S, C H2 Cl2 '
_chemical_formula_sum 'C29 H30 Cl2 N2 O3 S'
_chemical_formula_weight 557.51
_chemical_name_systematic
; 
 ? 
;
_space_group_crystal_system orthorhombic
_space_group_IT_number 33
_space_group_name_Hall 'P 2c -2n'
_space_group_name_H-M_alt 'P n a 21'
_symmetry_space_group_name_Hall 'P 2c -2n'
_symmetry_space_group_name_H-M 'P n a 21'
_atom_sites_solution_hydrogens geom
_atom_sites_solution_primary direct
_atom_sites_solution_secondary difmap
_audit_creation_method SHELXL-97
_cell_angle_alpha 90
_cell_angle_beta 90
_cell_angle_gamma 90
_cell_formula_units_Z 4
_cell_length_a 20.5163(10)
_cell_length_b 16.6820(8)
_cell_length_c 7.9278(4)
_cell_measurement_reflns_used 9910
_cell_measurement_temperature 90.0(5)
_cell_measurement_theta_max 27.03
_cell_measurement_theta_min 2.33
_cell_volume 2713.3(2)
_computing_cell_refinement 'Bruker SAINT'
_computing_data_reduction 'Bruker SAINT'
_computing_publication_material 'SHELXL-97 (Sheldrick, 2008)'
_computing_structure_refinement 'SHELXL-97 (Sheldrick, 2008)'
_computing_structure_solution 'SHELXS-97 (Sheldrick, 2008)'
_diffrn_ambient_temperature 90.0(5)
_diffrn_measured_fraction_theta_full 0.999
_diffrn_measured_fraction_theta_max 0.996
_diffrn_measurement_device_type 'Bruker Kappa APEX-II DUO'
_diffrn_measurement_method '\f and \w scans'
_diffrn_radiation_monochromator 'TRIUMPH curved graphite'
_diffrn_radiation_source 'fine-focus sealed tube'
_diffrn_radiation_type MoK\a
_diffrn_radiation_wavelength 0.71073
_diffrn_reflns_av_R_equivalents 0.0476
_diffrn_reflns_av_sigmaI/netI 0.0270
_diffrn_reflns_limit_h_max 26
_diffrn_reflns_limit_h_min -26
_diffrn_reflns_limit_k_max 21
_diffrn_reflns_limit_k_min -21
_diffrn_reflns_limit_l_max 10
_diffrn_reflns_limit_l_min -10
_diffrn_reflns_number 40779
_diffrn_reflns_theta_full 25.00
_diffrn_reflns_theta_max 27.57
_diffrn_reflns_theta_min 1.57
_exptl_absorpt_coefficient_mu 0.350
_exptl_absorpt_correction_T_max 0.9759
_exptl_absorpt_correction_T_min 0.8904
_exptl_absorpt_correction_type multi-scan
_exptl_absorpt_process_details 'SADABS (Sheldrick, 2004)'
_exptl_crystal_colour colourless
_exptl_crystal_density_diffrn 1.365
_exptl_crystal_density_method 'not measured'
_exptl_crystal_description needle
_exptl_crystal_F_000 1168
_exptl_crystal_size_max 0.40
_exptl_crystal_size_mid 0.11
_exptl_crystal_size_min 0.07
_refine_diff_density_max 0.610
_refine_diff_density_min -0.308
_refine_diff_density_rms 0.048
_refine_ls_abs_structure_details
;
 Flack x determined using 2499 quotients [(I+)-(I-)]/[(I+)+(I-)]
 (Parsons, Flack and Wagner, Acta Cryst. B69 (2013) 249-259).
;
_refine_ls_abs_structure_Flack 0.011(18)
_refine_ls_extinction_method none
_refine_ls_goodness_of_fit_ref 1.038
_refine_ls_hydrogen_treatment mixed
_refine_ls_matrix_type full
_refine_ls_number_parameters 340
_refine_ls_number_reflns 6243
_refine_ls_number_restraints 2
_refine_ls_restrained_S_all 1.038
_refine_ls_R_factor_all 0.0390
_refine_ls_R_factor_gt 0.0340
_refine_ls_shift/su_max 0.001
_refine_ls_shift/su_mean 0.000
_refine_ls_structure_factor_coef Fsqd
_refine_ls_weighting_details 'calc w=1/[\s^2^(Fo^2^)+(0.0505P)^2^+0.7482P] where P=(Fo^2^+2Fc^2^)/3'
_refine_ls_weighting_scheme calc
_refine_ls_wR_factor_gt 0.0841
_refine_ls_wR_factor_ref 0.0876
_reflns_number_gt 5765
_reflns_number_total 6243
_reflns_threshold_expression I>2\s(I)
_cod_data_source_file ol7b00962_si_003.cif
_cod_data_source_block NSD-2071
_cod_database_code 1546228

loop_
_symmetry_equiv_pos_as_xyz
'x, y, z'
'-x, -y, z+1/2'
'-x+1/2, y+1/2, z+1/2'
'x+1/2, -y+1/2, z'

loop_
_atom_site_label
_atom_site_type_symbol
_atom_site_fract_x
_atom_site_fract_y
_atom_site_fract_z
_atom_site_U_iso_or_equiv
_atom_site_adp_type
_atom_site_occupancy
_atom_site_symmetry_multiplicity
_atom_site_calc_flag
_atom_site_refinement_flags
S1 S 0.310756(19) 0.43996(2) 0.55181(6) 0.01870(9) Uani 1 1 d .
O1 O 0.28111(6) 0.40392(7) 0.69783(17) 0.0224(3) Uani 1 1 d .
O2 O 0.37427(7) 0.41375(8) 0.49768(18) 0.0252(3) Uani 1 1 d .
O3 O -0.00518(7) 0.54650(8) 0.18686(19) 0.0291(3) Uani 1 1 d .
N1 N 0.19243(8) 0.75053(10) 0.3716(2) 0.0266(4) Uani 1 1 d D
H1N H 0.2008(12) 0.7959(11) 0.334(3) 0.032 Uiso 1 1 d D
N2 N 0.31663(7) 0.53516(9) 0.59303(19) 0.0199(3) Uani 1 1 d .
C1 C 0.27200(8) 0.57097(10) 0.7095(2) 0.0188(3) Uani 1 1 d .
C2 C 0.20015(8) 0.57822(11) 0.6677(3) 0.0209(4) Uani 1 1 d .
H2 H 0.1823 0.5246 0.6354 0.025 Uiso 1 1 calc R
C3 C 0.17152(9) 0.60459(11) 0.8396(3) 0.0236(4) Uani 1 1 d .
H3A H 0.1348 0.6422 0.8233 0.028 Uiso 1 1 calc R
H3B H 0.1559 0.5576 0.9043 0.028 Uiso 1 1 calc R
C4 C 0.22835(9) 0.64600(12) 0.9321(3) 0.0248(4) Uani 1 1 d .
H4A H 0.2274 0.7047 0.9137 0.030 Uiso 1 1 calc R
H4B H 0.2267 0.6351 1.0548 0.030 Uiso 1 1 calc R
C5 C 0.28851(9) 0.60873(10) 0.8526(2) 0.0191(4) Uani 1 1 d .
C6 C 0.18817(8) 0.63792(10) 0.5275(3) 0.0211(4) Uani 1 1 d .
C7 C 0.21992(9) 0.70977(11) 0.5045(3) 0.0246(4) Uani 1 1 d .
H7 H 0.2555 0.7284 0.5706 0.029 Uiso 1 1 calc R
C8 C 0.14142(9) 0.70636(11) 0.3088(2) 0.0218(4) Uani 1 1 d .
C9 C 0.13760(9) 0.63447(11) 0.4028(2) 0.0202(4) Uani 1 1 d .
C10 C 0.08888(9) 0.57767(11) 0.3644(2) 0.0214(4) Uani 1 1 d .
H10 H 0.0860 0.5286 0.4246 0.026 Uiso 1 1 calc R
C11 C 0.04560(10) 0.59565(11) 0.2367(3) 0.0238(4) Uani 1 1 d .
C12 C 0.05025(10) 0.66793(11) 0.1439(3) 0.0255(4) Uani 1 1 d .
H12 H 0.0198 0.6784 0.0563 0.031 Uiso 1 1 calc R
C13 C 0.09799(9) 0.72318(11) 0.1782(3) 0.0253(4) Uani 1 1 d .
H13 H 0.1014 0.7714 0.1150 0.030 Uiso 1 1 calc R
C14 C -0.00815(11) 0.46989(13) 0.2640(3) 0.0324(5) Uani 1 1 d .
H14A H 0.0330 0.4415 0.2454 0.049 Uiso 1 1 calc R
H14B H -0.0440 0.4390 0.2145 0.049 Uiso 1 1 calc R
H14C H -0.0156 0.4762 0.3854 0.049 Uiso 1 1 calc R
C15 C 0.35341(9) 0.61799(11) 0.9320(3) 0.0219(4) Uani 1 1 d .
C16 C 0.40682(10) 0.57002(11) 0.8899(3) 0.0270(4) Uani 1 1 d .
H16 H 0.4025 0.5309 0.8037 0.032 Uiso 1 1 calc R
C17 C 0.46594(10) 0.57876(13) 0.9723(3) 0.0326(5) Uani 1 1 d .
H17 H 0.5018 0.5459 0.9416 0.039 Uiso 1 1 calc R
C18 C 0.47305(10) 0.63537(13) 1.0995(3) 0.0326(5) Uani 1 1 d .
H18 H 0.5133 0.6404 1.1578 0.039 Uiso 1 1 calc R
C19 C 0.42110(11) 0.68429(13) 1.1406(3) 0.0321(5) Uani 1 1 d .
H19 H 0.4260 0.7241 1.2254 0.039 Uiso 1 1 calc R
C20 C 0.36188(9) 0.67570(11) 1.0588(3) 0.0263(4) Uani 1 1 d .
H20 H 0.3264 0.7094 1.0890 0.032 Uiso 1 1 calc R
C21 C 0.35782(11) 0.58710(12) 0.4860(3) 0.0302(4) Uani 1 1 d .
H21A H 0.3311 0.6112 0.3971 0.045 Uiso 1 1 calc R
H21B H 0.3926 0.5550 0.4347 0.045 Uiso 1 1 calc R
H21C H 0.3772 0.6295 0.5553 0.045 Uiso 1 1 calc R
C22 C 0.25729(9) 0.42407(11) 0.3812(2) 0.0193(3) Uani 1 1 d .
C23 C 0.20055(10) 0.38075(11) 0.4055(3) 0.0237(4) Uani 1 1 d .
H23 H 0.1885 0.3634 0.5152 0.028 Uiso 1 1 calc R
C24 C 0.16150(10) 0.36294(12) 0.2674(3) 0.0255(4) Uani 1 1 d .
H24 H 0.1229 0.3325 0.2835 0.031 Uiso 1 1 calc R
C25 C 0.17785(10) 0.38880(12) 0.1055(3) 0.0260(4) Uani 1 1 d .
C26 C 0.23503(10) 0.43323(12) 0.0852(2) 0.0266(4) Uani 1 1 d .
H26 H 0.2466 0.4522 -0.0237 0.032 Uiso 1 1 calc R
C27 C 0.27490(9) 0.44992(11) 0.2203(2) 0.0243(4) Uani 1 1 d .
H27 H 0.3142 0.4789 0.2040 0.029 Uiso 1 1 calc R
C28 C 0.13563(12) 0.36904(15) -0.0446(3) 0.0359(5) Uani 1 1 d .
H28A H 0.0957 0.4012 -0.0402 0.054 Uiso 1 1 calc R
H28B H 0.1244 0.3120 -0.0423 0.054 Uiso 1 1 calc R
H28C H 0.1594 0.3812 -0.1487 0.054 Uiso 1 1 calc R
C29 C 0.56957(10) 0.69946(12) 0.6756(3) 0.0284(4) Uani 1 1 d .
H29A H 0.6072 0.7319 0.6374 0.034 Uiso 1 1 calc R
H29B H 0.5774 0.6839 0.7944 0.034 Uiso 1 1 calc R
Cl1 Cl 0.56392(3) 0.61296(3) 0.55144(10) 0.04473(15) Uani 1 1 d .
Cl2 Cl 0.49843(3) 0.75752(4) 0.66387(12) 0.05316(18) Uani 1 1 d .

loop_
_atom_site_aniso_label
_atom_site_aniso_U_11
_atom_site_aniso_U_22
_atom_site_aniso_U_33
_atom_site_aniso_U_23
_atom_site_aniso_U_13
_atom_site_aniso_U_12
S1 0.01950(18) 0.01866(18) 0.01793(19) 0.00418(18) 0.00272(19) 0.00343(14)
O1 0.0270(7) 0.0204(6) 0.0200(7) 0.0047(5) 0.0017(6) 0.0019(5)
O2 0.0219(6) 0.0276(6) 0.0260(7) 0.0019(6) 0.0012(5) 0.0077(5)
O3 0.0304(7) 0.0301(7) 0.0267(7) 0.0007(6) -0.0077(6) -0.0022(6)
N1 0.0264(8) 0.0196(7) 0.0339(10) 0.0086(7) 0.0039(8) 0.0005(6)
N2 0.0198(7) 0.0199(7) 0.0202(8) 0.0029(6) 0.0057(6) 0.0001(5)
C1 0.0169(8) 0.0175(7) 0.0220(9) 0.0047(7) 0.0029(7) 0.0016(6)
C2 0.0160(8) 0.0205(8) 0.0262(10) 0.0041(8) -0.0001(7) 0.0015(6)
C3 0.0196(8) 0.0261(9) 0.0250(10) 0.0051(8) 0.0026(8) 0.0022(7)
C4 0.0209(9) 0.0266(9) 0.0269(10) -0.0005(8) 0.0031(8) 0.0036(7)
C5 0.0183(8) 0.0183(8) 0.0208(9) 0.0055(7) 0.0030(7) 0.0014(6)
C6 0.0179(8) 0.0213(8) 0.0242(10) 0.0014(7) 0.0026(7) 0.0010(6)
C7 0.0211(9) 0.0222(8) 0.0305(11) 0.0037(7) -0.0011(7) 0.0017(7)
C8 0.0225(8) 0.0190(8) 0.0240(9) 0.0021(7) 0.0049(7) 0.0026(7)
C9 0.0204(8) 0.0213(8) 0.0188(9) 0.0029(7) 0.0046(7) 0.0053(7)
C10 0.0236(9) 0.0205(8) 0.0201(9) 0.0013(7) 0.0027(7) 0.0006(7)
C11 0.0255(9) 0.0247(9) 0.0213(9) -0.0030(7) 0.0010(7) 0.0025(7)
C12 0.0270(9) 0.0283(9) 0.0211(10) 0.0020(8) -0.0009(8) 0.0087(7)
C13 0.0290(9) 0.0247(8) 0.0221(9) 0.0060(8) 0.0051(8) 0.0092(7)
C14 0.0332(11) 0.0315(10) 0.0325(11) 0.0031(9) -0.0087(9) -0.0085(8)
C15 0.0208(9) 0.0212(8) 0.0235(9) 0.0067(7) 0.0010(7) -0.0035(7)
C16 0.0240(9) 0.0217(9) 0.0353(11) 0.0013(8) -0.0015(9) -0.0008(7)
C17 0.0236(10) 0.0267(10) 0.0475(13) 0.0031(9) -0.0028(10) -0.0015(8)
C18 0.0260(10) 0.0372(11) 0.0346(12) 0.0072(9) -0.0050(9) -0.0103(8)
C19 0.0348(11) 0.0358(11) 0.0258(11) -0.0025(9) 0.0022(9) -0.0145(8)
C20 0.0268(9) 0.0274(8) 0.0247(9) 0.0018(8) 0.0058(9) -0.0030(7)
C21 0.0305(11) 0.0267(9) 0.0335(11) 0.0061(9) 0.0131(9) -0.0032(8)
C22 0.0206(9) 0.0194(8) 0.0178(8) 0.0015(7) -0.0004(7) 0.0034(7)
C23 0.0260(9) 0.0240(9) 0.0211(10) 0.0052(8) 0.0046(8) -0.0003(7)
C24 0.0249(9) 0.0266(9) 0.0251(10) 0.0025(8) 0.0014(8) -0.0043(7)
C25 0.0285(10) 0.0261(9) 0.0233(9) 0.0004(7) -0.0021(8) 0.0034(7)
C26 0.0305(10) 0.0262(9) 0.0231(11) 0.0053(7) 0.0041(8) 0.0039(7)
C27 0.0238(9) 0.0264(9) 0.0226(10) 0.0046(8) 0.0055(7) -0.0003(7)
C28 0.0360(12) 0.0430(12) 0.0288(12) 0.0008(9) -0.0055(9) -0.0029(10)
C29 0.0302(10) 0.0253(9) 0.0299(10) -0.0020(8) -0.0021(9) 0.0005(7)
Cl1 0.0455(3) 0.0350(3) 0.0537(4) -0.0181(3) -0.0072(3) 0.0046(2)
Cl2 0.0426(3) 0.0350(3) 0.0819(5) -0.0048(3) 0.0038(3) 0.0135(2)

loop_
_atom_type_symbol
_atom_type_description
_atom_type_scat_dispersion_real
_atom_type_scat_dispersion_imag
_atom_type_scat_source
C C 0.0033 0.0016 'International Tables Vol C Tables 4.2.6.8 and 6.1.1.4'
H H 0.0000 0.0000 'International Tables Vol C Tables 4.2.6.8 and 6.1.1.4'
N N 0.0061 0.0033 'International Tables Vol C Tables 4.2.6.8 and 6.1.1.4'
O O 0.0106 0.0060 'International Tables Vol C Tables 4.2.6.8 and 6.1.1.4'
S S 0.1246 0.1234 'International Tables Vol C Tables 4.2.6.8 and 6.1.1.4'
Cl Cl 0.1484 0.1585 'International Tables Vol C Tables 4.2.6.8 and 6.1.1.4'

loop_
_geom_angle_atom_site_label_1
_geom_angle_atom_site_label_2
_geom_angle_atom_site_label_3
_geom_angle
O1 S1 O2 119.70(8)
O1 S1 N2 106.12(8)
O2 S1 N2 106.82(8)
O1 S1 C22 106.96(8)
O2 S1 C22 106.79(9)
N2 S1 C22 110.33(8)
C11 O3 C14 116.33(15)
C8 N1 C7 108.95(16)
C8 N1 H1N 121.1(18)
C7 N1 H1N 129.8(18)
C1 N2 C21 119.43(15)
C1 N2 S1 119.34(12)
C21 N2 S1 119.98(13)
C5 C1 N2 125.46(16)
C5 C1 C2 113.15(16)
N2 C1 C2 120.97(16)
C6 C2 C1 111.79(15)
C6 C2 C3 113.48(14)
C1 C2 C3 101.49(15)
C6 C2 H2 109.9
C1 C2 H2 109.9
C3 C2 H2 109.9
C4 C3 C2 105.03(15)
C4 C3 H3A 110.7
C2 C3 H3A 110.7
C4 C3 H3B 110.7
C2 C3 H3B 110.7
H3A C3 H3B 108.8
C5 C4 C3 103.53(15)
C5 C4 H4A 111.1
C3 C4 H4A 111.1
C5 C4 H4B 111.1
C3 C4 H4B 111.1
H4A C4 H4B 109.0
C1 C5 C15 129.47(17)
C1 C5 C4 109.75(16)
C15 C5 C4 120.77(17)
C7 C6 C9 106.63(16)
C7 C6 C2 126.42(17)
C9 C6 C2 126.70(16)
N1 C7 C6 109.75(17)
N1 C7 H7 125.1
C6 C7 H7 125.1
N1 C8 C13 130.38(17)
N1 C8 C9 107.85(17)
C13 C8 C9 121.77(17)
C10 C9 C8 119.68(17)
C10 C9 C6 133.51(17)
C8 C9 C6 106.80(16)
C11 C10 C9 117.94(17)
C11 C10 H10 121.0
C9 C10 H10 121.0
C10 C11 O3 124.42(17)
C10 C11 C12 121.55(18)
O3 C11 C12 114.04(17)
C13 C12 C11 121.13(18)
C13 C12 H12 119.4
C11 C12 H12 119.4
C12 C13 C8 117.92(17)
C12 C13 H13 121.0
C8 C13 H13 121.0
O3 C14 H14A 109.5
O3 C14 H14B 109.5
H14A C14 H14B 109.5
O3 C14 H14C 109.5
H14A C14 H14C 109.5
H14B C14 H14C 109.5
C16 C15 C20 117.84(18)
C16 C15 C5 122.94(18)
C20 C15 C5 119.19(17)
C17 C16 C15 120.9(2)
C17 C16 H16 119.5
C15 C16 H16 119.5
C16 C17 C18 120.4(2)
C16 C17 H17 119.8
C18 C17 H17 119.8
C19 C18 C17 119.4(2)
C19 C18 H18 120.3
C17 C18 H18 120.3
C18 C19 C20 120.4(2)
C18 C19 H19 119.8
C20 C19 H19 119.8
C19 C20 C15 121.02(18)
C19 C20 H20 119.5
C15 C20 H20 119.5
N2 C21 H21A 109.5
N2 C21 H21B 109.5
H21A C21 H21B 109.5
N2 C21 H21C 109.5
H21A C21 H21C 109.5
H21B C21 H21C 109.5
C23 C22 C27 120.46(18)
C23 C22 S1 119.70(15)
C27 C22 S1 119.65(14)
C22 C23 C24 119.17(18)
C22 C23 H23 120.4
C24 C23 H23 120.4
C23 C24 C25 121.36(18)
C23 C24 H24 119.3
C25 C24 H24 119.3
C24 C25 C26 118.17(19)
C24 C25 C28 121.34(19)
C26 C25 C28 120.49(19)
C27 C26 C25 121.13(18)
C27 C26 H26 119.4
C25 C26 H26 119.4
C26 C27 C22 119.70(17)
C26 C27 H27 120.2
C22 C27 H27 120.2
C25 C28 H28A 109.5
C25 C28 H28B 109.5
H28A C28 H28B 109.5
C25 C28 H28C 109.5
H28A C28 H28C 109.5
H28B C28 H28C 109.5
Cl1 C29 Cl2 111.73(12)
Cl1 C29 H29A 109.3
Cl2 C29 H29A 109.3
Cl1 C29 H29B 109.3
Cl2 C29 H29B 109.3
H29A C29 H29B 107.9

loop_
_geom_bond_atom_site_label_1
_geom_bond_atom_site_label_2
_geom_bond_distance
S1 O1 1.4392(14)
S1 O2 1.4398(14)
S1 N2 1.6259(16)
S1 C22 1.7617(19)
O3 C11 1.383(2)
O3 C14 1.418(3)
N1 C8 1.373(3)
N1 C7 1.375(3)
N1 H1N 0.831(16)
N2 C1 1.431(2)
N2 C21 1.478(2)
C1 C5 1.341(3)
C1 C2 1.516(2)
C2 C6 1.513(3)
C2 C3 1.548(3)
C2 H2 1.0000
C3 C4 1.541(3)
C3 H3A 0.9900
C3 H3B 0.9900
C4 C5 1.519(3)
C4 H4A 0.9900
C4 H4B 0.9900
C5 C15 1.481(3)
C6 C7 1.376(3)
C6 C9 1.434(3)
C7 H7 0.9500
C8 C13 1.395(3)
C8 C9 1.414(2)
C9 C10 1.411(3)
C10 C11 1.380(3)
C10 H10 0.9500
C11 C12 1.416(3)
C12 C13 1.372(3)
C12 H12 0.9500
C13 H13 0.9500
C14 H14A 0.9800
C14 H14B 0.9800
C14 H14C 0.9800
C15 C16 1.397(3)
C15 C20 1.402(3)
C16 C17 1.385(3)
C16 H16 0.9500
C17 C18 1.389(3)
C17 H17 0.9500
C18 C19 1.381(3)
C18 H18 0.9500
C19 C20 1.385(3)
C19 H19 0.9500
C20 H20 0.9500
C21 H21A 0.9800
C21 H21B 0.9800
C21 H21C 0.9800
C22 C23 1.384(3)
C22 C27 1.394(3)
C23 C24 1.389(3)
C23 H23 0.9500
C24 C25 1.395(3)
C24 H24 0.9500
C25 C26 1.397(3)
C25 C28 1.508(3)
C26 C27 1.376(3)
C26 H26 0.9500
C27 H27 0.9500
C28 H28A 0.9800
C28 H28B 0.9800
C28 H28C 0.9800
C29 Cl1 1.751(2)
C29 Cl2 1.754(2)
C29 H29A 0.9900
C29 H29B 0.9900

loop_
_geom_hbond_atom_site_label_D
_geom_hbond_atom_site_label_H
_geom_hbond_atom_site_label_A
_geom_hbond_distance_DH
_geom_hbond_distance_HA
_geom_hbond_distance_DA
_geom_hbond_angle_DHA
_geom_hbond_site_symmetry_A
N1 H1N O1 0.831(16) 2.134(17) 2.956(2) 171(3) 3_554

loop_
_geom_torsion_atom_site_label_1
_geom_torsion_atom_site_label_2
_geom_torsion_atom_site_label_3
_geom_torsion_atom_site_label_4
_geom_torsion
O1 S1 N2 C1 -26.26(16)
O2 S1 N2 C1 -155.02(14)
C22 S1 N2 C1 89.26(15)
O1 S1 N2 C21 166.57(15)
O2 S1 N2 C21 37.81(17)
C22 S1 N2 C21 -77.90(16)
C21 N2 C1 C5 -72.0(2)
S1 N2 C1 C5 120.76(17)
C21 N2 C1 C2 100.1(2)
S1 N2 C1 C2 -67.1(2)
C5 C1 C2 C6 104.08(19)
N2 C1 C2 C6 -68.9(2)
C5 C1 C2 C3 -17.19(19)
N2 C1 C2 C3 169.81(15)
C6 C2 C3 C4 -94.81(17)
C1 C2 C3 C4 25.28(17)
C2 C3 C4 C5 -25.07(18)
N2 C1 C5 C15 -4.9(3)
C2 C1 C5 C15 -177.54(17)
N2 C1 C5 C4 174.08(16)
C2 C1 C5 C4 1.4(2)
C3 C4 C5 C1 15.15(19)
C3 C4 C5 C15 -165.76(16)
C1 C2 C6 C7 -38.8(3)
C3 C2 C6 C7 75.2(2)
C1 C2 C6 C9 147.70(18)
C3 C2 C6 C9 -98.2(2)
C8 N1 C7 C6 1.4(2)
C9 C6 C7 N1 -0.7(2)
C2 C6 C7 N1 -175.29(17)
C7 N1 C8 C13 178.30(19)
C7 N1 C8 C9 -1.4(2)
N1 C8 C9 C10 179.89(17)
C13 C8 C9 C10 0.1(3)
N1 C8 C9 C6 0.9(2)
C13 C8 C9 C6 -178.80(17)
C7 C6 C9 C10 -178.9(2)
C2 C6 C9 C10 -4.3(3)
C7 C6 C9 C8 -0.1(2)
C2 C6 C9 C8 174.40(17)
C8 C9 C10 C11 -1.2(3)
C6 C9 C10 C11 177.4(2)
C9 C10 C11 O3 -178.94(18)
C9 C10 C11 C12 1.2(3)
C14 O3 C11 C10 -5.9(3)
C14 O3 C11 C12 173.91(18)
C10 C11 C12 C13 -0.3(3)
O3 C11 C12 C13 179.88(18)
C11 C12 C13 C8 -0.7(3)
N1 C8 C13 C12 -178.9(2)
C9 C8 C13 C12 0.8(3)
C1 C5 C15 C16 -17.3(3)
C4 C5 C15 C16 163.83(18)
C1 C5 C15 C20 164.62(19)
C4 C5 C15 C20 -14.3(3)
C20 C15 C16 C17 0.7(3)
C5 C15 C16 C17 -177.44(19)
C15 C16 C17 C18 0.4(3)
C16 C17 C18 C19 -1.6(3)
C17 C18 C19 C20 1.7(3)
C18 C19 C20 C15 -0.6(3)
C16 C15 C20 C19 -0.6(3)
C5 C15 C20 C19 177.60(18)
O1 S1 C22 C23 -2.21(17)
O2 S1 C22 C23 127.06(15)
N2 S1 C22 C23 -117.21(15)
O1 S1 C22 C27 -177.32(14)
O2 S1 C22 C27 -48.05(17)
N2 S1 C22 C27 67.69(17)
C27 C22 C23 C24 0.4(3)
S1 C22 C23 C24 -174.71(15)
C22 C23 C24 C25 -0.9(3)
C23 C24 C25 C26 0.2(3)
C23 C24 C25 C28 179.6(2)
C24 C25 C26 C27 1.2(3)
C28 C25 C26 C27 -178.29(19)
C25 C26 C27 C22 -1.8(3)
C23 C22 C27 C26 1.0(3)
S1 C22 C27 C26 176.04(14)
